data_7224199
loop_
_publ_author_name
'Podyachev, Sergey Nicolaevich'
'Gimazetdinova, Gulnaz'
'Gubaidullin, Aidar Timergalievich'
'Syakaev, Victor Vasil'evich'
'Sudakova, Svetlana'
'Gabidullin, Bulat'
'Ivanov, Vladimir Timofeevich'
'Gogolashvili, Edward Lavrentievich'
'Konovalov, Alexander Ivanovich'

_publ_section_title
;
 Synthesis, structure and coordinating properties of novel bifunctional
 carboxylic derivatives of 1,3-alternate tetrathiacalix[4]arene
;
_journal_name_full 'RSC Adv.'
_journal_paper_doi 10.1039/C6RA01730D
_journal_year 2016
_chemical_formula_moiety 'C48 H60 N4 O10 S4, 2(H4 N2)'
_chemical_formula_sum 'C48 H68 N8 O10 S4'
_chemical_formula_weight 1045.34
_chemical_melting_point 545
_chemical_name_systematic
'5,11,17,23-Tetra-tert-butyl-25,27-di[(hydrazinocarbonyl)methoxy]-26,28-di[(hydroxycarbonyl)methoxy]- 2,8,14,20-tetrathiacalix[4]arene'
_space_group_crystal_system monoclinic
_space_group_IT_number 15
_space_group_name_Hall '-C 2yc'
_space_group_name_H-M_alt 'C 1 2/c 1'
_symmetry_space_group_name_Hall '-C 2yc'
_symmetry_space_group_name_H-M 'C 1 2/c 1'
_atom_sites_solution_hydrogens mixed
_audit_creation_method SHELXL-2014/7
_audit_update_record
;
2015-11-17 deposited with the CCDC.
2016-02-09 downloaded from the CCDC.
;
_cell_angle_alpha 90
_cell_angle_beta 108.104(3)
_cell_angle_gamma 90
_cell_formula_units_Z 8
_cell_length_a 35.723(8)
_cell_length_b 13.121(3)
_cell_length_c 25.422(6)
_cell_measurement_reflns_used 2427
_cell_measurement_temperature 296(2)
_cell_measurement_theta_max 18.20
_cell_measurement_theta_min 2.68
_cell_volume 11326(5)
_computing_cell_refinement 'Bruker SAINT'
_computing_data_collection 'Bruker APEX2'
_computing_data_reduction 'Bruker SAINT'
_computing_molecular_graphics 'Bruker SHELXTL'
_computing_publication_material 'Bruker SHELXTL'
_computing_structure_refinement 'SHELXL-2014/7 (Sheldrick, 2014)'
_computing_structure_solution 'SHELXS-97 (Sheldrick, 2008)'
_diffrn_ambient_temperature 296(2)
_diffrn_measured_fraction_theta_full 0.984
_diffrn_measured_fraction_theta_max 0.971
_diffrn_measurement_device_type 'Bruker APEX-II CCD'
_diffrn_measurement_method '\f and \w scans'
_diffrn_radiation_monochromator graphite
_diffrn_radiation_source 'fine-focus sealed tube'
_diffrn_radiation_type MoK\a
_diffrn_radiation_wavelength 0.71073
_diffrn_reflns_av_unetI/netI 0.3002
_diffrn_reflns_laue_measured_fraction_full 0.984
_diffrn_reflns_laue_measured_fraction_max 0.971
_diffrn_reflns_limit_h_max 44
_diffrn_reflns_limit_h_min -46
_diffrn_reflns_limit_k_max 17
_diffrn_reflns_limit_k_min 0
_diffrn_reflns_limit_l_max 33
_diffrn_reflns_limit_l_min 0
_diffrn_reflns_number 13275
_diffrn_reflns_point_group_measured_fraction_full 0.984
_diffrn_reflns_point_group_measured_fraction_max 0.971
_diffrn_reflns_theta_full 25.242
_diffrn_reflns_theta_max 27.990
_diffrn_reflns_theta_min 2.376
_exptl_absorpt_coefficient_mu 0.226
_exptl_absorpt_correction_T_max 0.971
_exptl_absorpt_correction_T_min 0.912
_exptl_absorpt_correction_type multi-scan
_exptl_absorpt_process_details
;
 G.M. Sheldrick (1998a). SADABS v.2.01, Bruker.
 Siemens Area Detector Absorption Correction Program.
 Bruker AXS. Madison. Wisconsin. USA

 The maximum experimental transmission factor Tmax is equal to the 
 one estimated by SHELX. 
;
_exptl_crystal_colour colorless
_exptl_crystal_density_diffrn 1.226
_exptl_crystal_description plate
_exptl_crystal_F_000 4448
_exptl_crystal_recrystallization_method 'Re-crystallisation from solvent: MeOH/CH2Cl2'
_exptl_crystal_size_max 0.410
_exptl_crystal_size_mid 0.320
_exptl_crystal_size_min 0.130
_refine_diff_density_max 0.562
_refine_diff_density_min -0.481
_refine_diff_density_rms 0.087
_refine_ls_extinction_method none
_refine_ls_goodness_of_fit_ref 0.751
_refine_ls_hydrogen_treatment constr
_refine_ls_matrix_type full
_refine_ls_number_parameters 650
_refine_ls_number_reflns 13275
_refine_ls_number_restraints 121
_refine_ls_restrained_S_all 0.763
_refine_ls_R_factor_all 0.2839
_refine_ls_R_factor_gt 0.0952
_refine_ls_shift/su_max 0.000
_refine_ls_shift/su_mean 0.000
_refine_ls_structure_factor_coef Fsqd
_refine_ls_weighting_details 'w=1/[\s^2^(Fo^2^)+(0.1389P)^2^] where P=(Fo^2^+2Fc^2^)/3'
_refine_ls_weighting_scheme calc
_refine_ls_wR_factor_gt 0.2080
_refine_ls_wR_factor_ref 0.2684
_reflns_Friedel_coverage 0.000
_reflns_number_gt 3458
_reflns_number_total 13275
_reflns_threshold_expression 'I > 2\s(I)'
_cod_data_source_file c6ra01730d2.cif
_cod_data_source_block sample_4_af
_cod_original_cell_volume 11326(4)
_cod_database_code 7224199
_shelx_shelxl_version_number 2014/7
_shelx_space_group_comment
;
The symmetry employed for this shelxl refinement is uniquely defined
by the following loop, which should always be used as a source of
symmetry information in preference to the above space-group names.
They are only intended as comments.
;
_shelx_estimated_absorpt_t_min 0.913
_shelx_estimated_absorpt_t_max 0.971

loop_
_space_group_symop_operation_xyz
'x, y, z'
'-x, y, -z+1/2'
'x+1/2, y+1/2, z'
'-x+1/2, y+1/2, -z+1/2'
'-x, -y, -z'
'x, -y, z-1/2'
'-x+1/2, -y+1/2, -z'
'x+1/2, -y+1/2, z-1/2'

loop_
_atom_site_label
_atom_site_type_symbol
_atom_site_fract_x
_atom_site_fract_y
_atom_site_fract_z
_atom_site_U_iso_or_equiv
_atom_site_adp_type
_atom_site_occupancy
_atom_site_site_symmetry_order
_atom_site_calc_flag
_atom_site_refinement_flags_posn
_atom_site_refinement_flags_adp
_atom_site_refinement_flags_occupancy
_atom_site_disorder_assembly
_atom_site_disorder_group
S1 S 0.05932(4) 1.08702(12) 0.32098(7) 0.0496(4) Uani 1 1 d . . . . .
C2 C 0.08084(14) 1.1524(4) 0.2774(2) 0.0414(14) Uani 1 1 d . . . . .
C3 C 0.05585(15) 1.2088(4) 0.2349(2) 0.0444(15) Uani 1 1 d . . . . .
H3 H 0.0288 1.1997 0.2265 0.053 Uiso 1 1 calc R U . . .
C4 C 0.06969(15) 1.2784(5) 0.2043(2) 0.0473(15) Uani 1 1 d . U . . .
C5 C 0.10945(16) 1.2794(5) 0.2132(3) 0.0534(17) Uani 1 1 d . . . . .
H5 H 0.1196 1.3202 0.1909 0.064 Uiso 1 1 calc R U . . .
C6 C 0.13526(14) 1.2210(4) 0.2546(2) 0.0432(15) Uani 1 1 d . . . . .
C7 C 0.12109(14) 1.1618(4) 0.2880(2) 0.0352(13) Uani 1 1 d . . . . .
O7 O 0.14697(10) 1.1109(3) 0.33300(16) 0.0479(10) Uani 1 1 d . . . . .
S8 S 0.18621(4) 1.24623(12) 0.26757(7) 0.0519(5) Uani 1 1 d . . . . .
C9 C 0.20866(14) 1.1273(4) 0.2729(3) 0.0463(15) Uani 1 1 d . . . . .
C10 C 0.24142(16) 1.1077(5) 0.3194(2) 0.0528(17) Uani 1 1 d . . . . .
H10 H 0.2484 1.1562 0.3475 0.063 Uiso 1 1 calc R U . . .
C11 C 0.26343(15) 1.0216(5) 0.3256(3) 0.0462(15) Uani 1 1 d . . . . .
C12 C 0.25131(15) 0.9468(5) 0.2859(3) 0.0516(16) Uani 1 1 d . . . . .
H12 H 0.2643 0.8845 0.2912 0.062 Uiso 1 1 calc R U . . .
C13 C 0.21934(15) 0.9635(5) 0.2372(2) 0.0456(15) Uani 1 1 d . . . . .
C14 C 0.19894(14) 1.0536(5) 0.2314(2) 0.0436(15) Uani 1 1 d . . . . .
O14 O 0.16797(10) 1.0703(3) 0.18288(16) 0.0546(11) Uani 1 1 d . . . . .
C16 C 0.16096(15) 0.8344(5) 0.1686(2) 0.0488(16) Uani 1 1 d . . . . .
C17 C 0.14043(16) 0.8340(5) 0.1105(3) 0.0509(16) Uani 1 1 d . . . . .
H17 H 0.1526 0.8582 0.0856 0.061 Uiso 1 1 calc R U . . .
C18 C 0.10192(17) 0.7970(5) 0.0916(2) 0.0555(17) Uani 1 1 d . . . . .
C19 C 0.08460(16) 0.7671(5) 0.1306(2) 0.0486(16) Uani 1 1 d . . . . .
H19 H 0.0584 0.7462 0.1188 0.058 Uiso 1 1 calc R U . . .
C20 C 0.10495(16) 0.7672(4) 0.1873(2) 0.0471(15) Uani 1 1 d . . . . .
C21 C 0.14406(16) 0.7985(5) 0.2045(2) 0.0452(15) Uani 1 1 d . . . . .
O21 O 0.16529(11) 0.7873(4) 0.26120(16) 0.0628(12) Uani 1 1 d . . . . .
S22 S 0.08015(5) 0.71064(13) 0.22987(7) 0.0557(5) Uani 1 1 d . . . . .
C23 C 0.08037(15) 0.7942(5) 0.2843(2) 0.0455(15) Uani 1 1 d . . . . .
C24 C 0.07979(15) 0.7501(5) 0.3330(2) 0.0459(15) Uani 1 1 d . . . . .
H24 H 0.0834 0.6800 0.3368 0.055 Uiso 1 1 calc R U . . .
C25 C 0.07434(15) 0.8028(5) 0.3755(2) 0.0433(15) Uani 1 1 d . . . . .
C26 C 0.07131(14) 0.9057(5) 0.3712(2) 0.0450(15) Uani 1 1 d . . . . .
H26 H 0.0691 0.9438 0.4010 0.054 Uiso 1 1 calc R U . . .
C27 C 0.07144(13) 0.9560(4) 0.3217(2) 0.0401(14) Uani 1 1 d . . . . .
C28 C 0.07526(14) 0.8996(5) 0.2789(2) 0.0401(14) Uani 1 1 d . . . . .
O28 O 0.07553(9) 0.9484(3) 0.23105(14) 0.0422(10) Uani 1 1 d . . . . .
C29 C 0.04180(18) 1.3482(5) 0.1619(3) 0.071(2) Uani 1 1 d . U . . .
C30 C 0.0003(2) 1.3098(7) 0.1428(3) 0.104(3) Uani 1 1 d . U . . .
H30A H -0.0087 1.2988 0.1742 0.156 Uiso 1 1 calc R U . . .
H30B H -0.0163 1.3592 0.1187 0.156 Uiso 1 1 calc R U . . .
H30C H -0.0008 1.2468 0.1232 0.156 Uiso 1 1 calc R U . . .
C31 C 0.0441(3) 1.4521(7) 0.1888(5) 0.165(5) Uani 1 1 d . U . . .
H31A H 0.0359 1.4467 0.2212 0.248 Uiso 1 1 calc R U . . .
H31B H 0.0707 1.4766 0.1989 0.248 Uiso 1 1 calc R U . . .
H31C H 0.0271 1.4987 0.1631 0.248 Uiso 1 1 calc R U . . .
C32 C 0.0550(3) 1.3647(9) 0.1124(4) 0.154(4) Uani 1 1 d . U . . .
H32A H 0.0816 1.3894 0.1239 0.231 Uiso 1 1 calc R U . . .
H32B H 0.0537 1.3015 0.0929 0.231 Uiso 1 1 calc R U . . .
H32C H 0.0381 1.4139 0.0884 0.231 Uiso 1 1 calc R U . . .
C33 C 0.29974(17) 1.0047(6) 0.3759(3) 0.072(2) Uani 1 1 d . U . . .
C34 C 0.3054(2) 1.0922(7) 0.4172(3) 0.107(3) Uani 1 1 d . U . . .
H34A H 0.2827 1.0974 0.4295 0.161 Uiso 1 1 calc R U . . .
H34B H 0.3283 1.0794 0.4484 0.161 Uiso 1 1 calc R U . . .
H34C H 0.3089 1.1548 0.3997 0.161 Uiso 1 1 calc R U . . .
C35 C 0.3350(2) 0.9971(9) 0.3571(4) 0.144(4) Uani 1 1 d . U . . .
H35A H 0.3376 1.0584 0.3379 0.216 Uiso 1 1 calc R U . . .
H35B H 0.3580 0.9882 0.3886 0.216 Uiso 1 1 calc R U . . .
H35C H 0.3322 0.9399 0.3327 0.216 Uiso 1 1 calc R U . . .
C36 C 0.2937(3) 0.9105(7) 0.4066(4) 0.132(4) Uani 1 1 d . U . . .
H36A H 0.2706 0.9190 0.4178 0.198 Uiso 1 1 calc R U . . .
H36B H 0.2904 0.8523 0.3827 0.198 Uiso 1 1 calc R U . . .
H36C H 0.3162 0.9005 0.4387 0.198 Uiso 1 1 calc R U . . .
C37 C 0.0801(2) 0.7867(7) 0.0302(3) 0.079(2) Uani 1 1 d . U . . .
C38 C 0.1044(3) 0.8229(11) -0.0039(3) 0.165(5) Uani 1 1 d . U . . .
H38A H 0.1287 0.7856 0.0057 0.248 Uiso 1 1 calc R U . . .
H38B H 0.0903 0.8124 -0.0424 0.248 Uiso 1 1 calc R U . . .
H38C H 0.1099 0.8942 0.0027 0.248 Uiso 1 1 calc R U . . .
C39 C 0.0714(3) 0.6746(9) 0.0178(4) 0.150(4) Uani 1 1 d . U . . .
H39A H 0.0957 0.6372 0.0274 0.225 Uiso 1 1 calc R U . . .
H39B H 0.0554 0.6496 0.0391 0.225 Uiso 1 1 calc R U . . .
H39C H 0.0577 0.6660 -0.0209 0.225 Uiso 1 1 calc R U . . .
C40 C 0.0426(3) 0.8441(9) 0.0155(3) 0.144(4) Uani 1 1 d . U . . .
H40A H 0.0269 0.8204 0.0377 0.216 Uiso 1 1 calc R U . . .
H40B H 0.0480 0.9154 0.0221 0.216 Uiso 1 1 calc R U . . .
H40C H 0.0284 0.8335 -0.0229 0.216 Uiso 1 1 calc R U . . .
C41 C 0.07133(18) 0.7457(5) 0.4269(3) 0.0578(17) Uani 1 1 d . . . . .
C42 C 0.1120(2) 0.6928(8) 0.4567(4) 0.122(4) Uani 1 1 d . . . . .
H42A H 0.1095 0.6518 0.4868 0.183 Uiso 1 1 calc R U . . .
H42B H 0.1318 0.7439 0.4708 0.183 Uiso 1 1 calc R U . . .
H42C H 0.1193 0.6503 0.4308 0.183 Uiso 1 1 calc R U . . .
C43 C 0.0395(3) 0.6691(7) 0.4103(4) 0.109(3) Uani 1 1 d . . . . .
H43A H 0.0349 0.6416 0.4427 0.164 Uiso 1 1 calc R U . . .
H43B H 0.0471 0.6152 0.3901 0.164 Uiso 1 1 calc R U . . .
H43C H 0.0159 0.7007 0.3872 0.164 Uiso 1 1 calc R U . . .
C44 C 0.0617(3) 0.8165(7) 0.4669(3) 0.101(3) Uani 1 1 d . . . . .
H44A H 0.0367 0.8482 0.4495 0.151 Uiso 1 1 calc R U . . .
H44B H 0.0817 0.8680 0.4782 0.151 Uiso 1 1 calc R U . . .
H44C H 0.0605 0.7788 0.4988 0.151 Uiso 1 1 calc R U . . .
C45 C 0.1563(2) 1.1780(7) 0.3804(3) 0.083(2) Uani 1 1 d . . . . .
H45A H 0.1330 1.1855 0.3920 0.100 Uiso 1 1 calc R U . . .
H45B H 0.1627 1.2447 0.3691 0.100 Uiso 1 1 calc R U . . .
C46 C 0.1898(2) 1.1429(8) 0.4291(3) 0.079(2) Uani 1 1 d D . . . .
O46 O 0.20759(18) 1.0647(6) 0.4289(2) 0.112(2) Uani 1 1 d . . . . .
O47 O 0.19733(17) 1.2048(6) 0.4683(3) 0.125(2) Uani 1 1 d D . . . .
C48 C 0.17556(19) 1.1436(5) 0.1466(3) 0.0621(18) Uani 1 1 d D U . . .
H48A H 0.2013 1.1738 0.1637 0.075 Uiso 1 1 calc R U . . .
H48B H 0.1560 1.1974 0.1401 0.075 Uiso 1 1 calc R U . . .
C49 C 0.1745(2) 1.0971(6) 0.0934(3) 0.0713(19) Uani 1 1 d D U . . .
O49 O 0.1467(7) 1.049(3) 0.0616(10) 0.169(14) Uani 0.453(15) 1 d D U P A 1
N49 N 0.2018(4) 1.1330(16) 0.0742(6) 0.074(4) Uani 0.453(15) 1 d D U P A 1
H49 H 0.2168 1.1809 0.0923 0.089 Uiso 0.453(15) 1 calc R U P A 1
N50 N 0.2080(7) 1.098(2) 0.0259(8) 0.115(6) Uani 0.453(15) 1 d D U P A 1
O49' O 0.1430(4) 1.0551(11) 0.0639(6) 0.079(5) Uani 0.547(15) 1 d D U P A 2
N49' N 0.2062(3) 1.0808(14) 0.0823(6) 0.074(4) Uani 0.547(15) 1 d D U P A 2
H49' H 0.2278 1.1049 0.1042 0.089 Uiso 0.547(15) 1 calc R U P A 2
N50' N 0.2075(5) 1.0252(18) 0.0360(7) 0.115(6) Uani 0.547(15) 1 d D U P A 2
C51 C 0.1820(2) 0.6846(7) 0.2683(3) 0.089(3) Uani 1 1 d . . . . .
H51A H 0.1958 0.6738 0.2414 0.107 Uiso 1 1 calc R U . . .
H51B H 0.1607 0.6354 0.2608 0.107 Uiso 1 1 calc R U . . .
C52 C 0.2102(2) 0.6658(9) 0.3260(4) 0.092(3) Uani 1 1 d D . . . .
O52 O 0.21798(19) 0.5770(6) 0.3386(3) 0.126(2) Uani 1 1 d . . . . .
O53 O 0.22407(19) 0.7399(6) 0.3543(3) 0.124(2) Uani 1 1 d D . . . .
C54 C 0.03645(15) 0.9537(5) 0.1909(2) 0.0493(16) Uani 1 1 d . . . . .
H54A H 0.0188 0.9896 0.2068 0.059 Uiso 1 1 calc R U . . .
H54B H 0.0262 0.8854 0.1812 0.059 Uiso 1 1 calc R U . . .
C55 C 0.03849(17) 1.0070(5) 0.1414(3) 0.0552(18) Uani 1 1 d . . . . .
O55 O 0.00761(12) 1.0195(4) 0.10255(19) 0.0885(17) Uani 1 1 d . . . . .
N55 N 0.07203(15) 1.0424(5) 0.1396(2) 0.0670(16) Uani 1 1 d . . . . .
H55 H 0.0930 1.0280 0.1661 0.080 Uiso 1 1 calc R U . . .
N75 N 0.1851(2) 0.9150(6) 0.3567(3) 0.107(2) Uani 1 1 d D . . . .
N76 N 0.1658(2) 0.8636(7) 0.3895(4) 0.145(3) Uani 1 1 d D . . . .
N56 N 0.07508(18) 1.1027(5) 0.0962(3) 0.094(2) Uani 1 1 d . . . . .
N80 N 0.2301(2) 0.3868(9) 0.4586(4) 0.158(4) Uani 1 1 d . . . . .
N81 N 0.2466(3) 0.3546(11) 0.4175(4) 0.184(5) Uani 1 1 d . . . . .
S15 S 0.21127(4) 0.86886(14) 0.18611(7) 0.0625(5) Uani 1 1 d . . . . .
H56A H 0.0511 1.1092 0.0716 0.094 Uiso 1 1 d . U . . .
H56B H 0.0903 1.0689 0.0791 0.094 Uiso 1 1 d . U . . .
H50A H 0.1849 1.0734 0.0032 0.094 Uiso 0.453(15) 1 d . U P A 1
H50B H 0.2254 1.0477 0.0340 0.094 Uiso 0.453(15) 1 d . U P A 1
H50E H 0.2197 1.0631 0.0168 0.094 Uiso 0.547(15) 1 d . U P A 2
H50F H 0.1820 1.0179 0.0134 0.094 Uiso 0.547(15) 1 d . U P A 2
H75A H 0.1961 0.9707 0.3734 0.094 Uiso 1 1 d . U . . .
H75C H 0.2039 0.8728 0.3522 0.094 Uiso 1 1 d . U . . .
H76A H 0.1635 0.9069 0.4169 0.094 Uiso 1 1 d . U . . .
H76B H 0.1826 0.8121 0.4100 0.094 Uiso 1 1 d . U . . .
H80A H 0.2496 0.3841 0.4917 0.094 Uiso 1 1 d . U . . .
H80B H 0.2126 0.3369 0.4605 0.094 Uiso 1 1 d . U . . .
H81A H 0.2656 0.4025 0.4183 0.094 Uiso 1 1 d . U . . .
H81B H 0.2274 0.3648 0.3847 0.094 Uiso 1 1 d . U . . .
H647 H 0.2106 1.1739 0.4974 0.094 Uiso 1 1 d . U . . .
H653 H 0.2354 0.7192 0.3888 0.094 Uiso 1 1 d . U . . .

loop_
_atom_site_aniso_label
_atom_site_aniso_U_11
_atom_site_aniso_U_22
_atom_site_aniso_U_33
_atom_site_aniso_U_23
_atom_site_aniso_U_13
_atom_site_aniso_U_12
S1 0.0303(7) 0.0597(11) 0.0608(11) 0.0013(8) 0.0171(7) 0.0032(7)
C2 0.025(3) 0.050(4) 0.048(4) 0.005(3) 0.008(3) 0.005(3)
C3 0.019(3) 0.050(4) 0.059(4) 0.009(3) 0.004(3) 0.001(3)
C4 0.026(3) 0.060(4) 0.050(4) 0.013(3) 0.004(3) 0.003(3)
C5 0.033(3) 0.070(4) 0.056(4) 0.016(3) 0.012(3) 0.002(3)
C6 0.016(2) 0.053(4) 0.052(4) 0.008(3) -0.002(2) 0.001(2)
C7 0.023(3) 0.034(3) 0.040(3) 0.007(3) -0.002(2) 0.002(2)
O7 0.0236(19) 0.064(3) 0.051(3) 0.007(2) 0.0034(18) 0.0025(18)
S8 0.0179(6) 0.0625(11) 0.0698(11) 0.0002(9) 0.0054(7) -0.0034(7)
C9 0.019(3) 0.056(4) 0.056(4) 0.005(3) -0.001(3) 0.000(3)
C10 0.032(3) 0.073(5) 0.046(4) 0.001(3) 0.002(3) -0.014(3)
C11 0.023(3) 0.054(4) 0.055(4) 0.011(3) 0.002(3) 0.007(3)
C12 0.022(3) 0.056(4) 0.066(4) -0.002(4) -0.002(3) 0.010(3)
C13 0.030(3) 0.056(4) 0.045(4) -0.007(3) 0.004(3) -0.003(3)
C14 0.020(3) 0.065(4) 0.039(3) 0.009(3) 0.001(2) -0.001(3)
O14 0.025(2) 0.082(3) 0.043(2) 0.003(2) -0.0092(17) -0.007(2)
C16 0.026(3) 0.076(5) 0.038(4) -0.009(3) 0.001(3) 0.006(3)
C17 0.035(3) 0.061(4) 0.052(4) -0.003(3) 0.009(3) 0.002(3)
C18 0.036(3) 0.085(5) 0.035(4) -0.008(3) -0.003(3) 0.009(3)
C19 0.030(3) 0.074(5) 0.034(4) -0.009(3) -0.001(3) 0.006(3)
C20 0.037(3) 0.055(4) 0.040(4) -0.005(3) -0.004(3) -0.001(3)
C21 0.035(3) 0.067(4) 0.028(3) -0.017(3) 0.002(3) 0.009(3)
O21 0.038(2) 0.110(4) 0.032(2) -0.007(2) -0.0006(19) 0.002(2)
S22 0.0515(9) 0.0681(12) 0.0459(10) -0.0131(9) 0.0129(8) -0.0079(8)
C23 0.027(3) 0.068(5) 0.039(4) -0.001(3) 0.005(3) 0.003(3)
C24 0.035(3) 0.057(4) 0.040(4) 0.003(3) 0.003(3) 0.008(3)
C25 0.032(3) 0.056(4) 0.034(4) -0.003(3) -0.002(2) -0.003(3)
C26 0.023(3) 0.072(5) 0.038(4) -0.009(3) 0.005(2) -0.011(3)
C27 0.014(2) 0.065(4) 0.040(4) 0.007(3) 0.005(2) -0.002(3)
C28 0.016(2) 0.065(4) 0.036(4) 0.002(3) 0.004(2) -0.002(3)
O28 0.0270(19) 0.068(3) 0.027(2) 0.0066(19) 0.0019(16) 0.0006(18)
C29 0.036(3) 0.072(4) 0.085(5) 0.028(4) -0.011(3) 0.011(3)
C30 0.053(4) 0.126(7) 0.101(6) 0.028(5) -0.022(4) 0.006(4)
C31 0.162(9) 0.097(6) 0.156(8) 0.008(5) -0.066(7) 0.054(5)
C32 0.093(7) 0.229(11) 0.131(7) 0.101(7) 0.023(5) 0.066(7)
C33 0.030(3) 0.089(5) 0.068(5) 0.001(3) -0.026(3) 0.011(3)
C34 0.061(5) 0.139(7) 0.090(6) -0.020(5) -0.023(4) 0.010(5)
C35 0.036(4) 0.273(12) 0.094(6) -0.026(7) -0.022(4) 0.026(5)
C36 0.094(6) 0.132(7) 0.114(7) 0.030(5) -0.048(5) -0.002(5)
C37 0.049(4) 0.150(7) 0.027(4) -0.010(4) -0.003(3) 0.018(4)
C38 0.125(7) 0.323(13) 0.036(5) -0.011(7) 0.007(5) -0.028(8)
C39 0.151(9) 0.181(8) 0.069(6) -0.034(6) -0.038(6) 0.004(6)
C40 0.100(6) 0.242(11) 0.058(5) -0.016(6) -0.023(4) 0.064(7)
C41 0.051(4) 0.072(5) 0.045(4) 0.007(4) 0.007(3) -0.002(3)
C42 0.080(6) 0.182(10) 0.090(7) 0.065(7) 0.007(5) 0.044(6)
C43 0.110(7) 0.133(8) 0.090(7) 0.015(6) 0.038(6) -0.018(6)
C44 0.147(8) 0.118(7) 0.060(5) 0.004(5) 0.067(6) 0.012(6)
C45 0.057(4) 0.130(7) 0.046(4) -0.013(5) -0.010(3) 0.024(4)
C46 0.049(4) 0.113(8) 0.061(6) -0.011(5) -0.004(4) -0.008(5)
O46 0.092(4) 0.154(6) 0.067(4) 0.005(4) -0.008(3) 0.044(4)
O47 0.087(4) 0.175(6) 0.078(4) -0.019(4) -0.026(3) 0.008(4)
C48 0.048(4) 0.086(5) 0.042(3) 0.003(3) 0.000(3) 0.004(3)
C49 0.044(3) 0.113(5) 0.045(4) -0.002(3) -0.003(3) 0.004(3)
O49 0.125(13) 0.31(3) 0.073(12) -0.069(15) 0.033(9) -0.120(17)
N49 0.043(3) 0.126(11) 0.043(4) -0.008(6) -0.004(3) 0.005(5)
N50 0.091(6) 0.181(16) 0.079(7) -0.056(11) 0.034(5) -0.045(12)
O49' 0.052(5) 0.103(8) 0.061(8) 0.009(6) -0.014(5) -0.005(5)
N49' 0.043(3) 0.126(11) 0.043(4) -0.008(6) -0.004(3) 0.005(5)
N50' 0.091(6) 0.181(16) 0.079(7) -0.056(11) 0.034(5) -0.045(12)
C51 0.073(5) 0.128(7) 0.049(5) 0.005(5) -0.007(4) 0.031(5)
C52 0.069(5) 0.098(8) 0.087(7) 0.002(6) -0.009(5) -0.004(5)
O52 0.099(5) 0.127(6) 0.110(5) 0.026(4) -0.029(4) 0.019(4)
O53 0.108(5) 0.134(6) 0.084(4) -0.013(4) -0.038(4) 0.012(4)
C54 0.027(3) 0.078(5) 0.034(3) -0.002(3) -0.002(2) 0.003(3)
C55 0.032(3) 0.085(5) 0.042(4) 0.007(3) 0.002(3) 0.012(3)
O55 0.039(3) 0.144(5) 0.063(3) 0.034(3) -0.014(2) 0.006(3)
N55 0.042(3) 0.109(5) 0.047(3) 0.020(3) 0.008(3) 0.003(3)
N75 0.063(4) 0.161(7) 0.089(5) -0.014(5) 0.011(4) 0.005(4)
N76 0.096(6) 0.185(9) 0.163(9) -0.040(7) 0.052(6) -0.024(6)
N56 0.080(4) 0.135(6) 0.060(4) 0.040(4) 0.014(3) -0.006(4)
N80 0.058(5) 0.308(13) 0.086(6) -0.023(7) -0.009(4) -0.023(6)
N81 0.083(6) 0.359(16) 0.102(7) 0.010(9) 0.016(5) -0.015(8)
S15 0.0274(8) 0.0923(14) 0.0648(12) -0.0241(10) 0.0098(7) 0.0008(8)

loop_
_atom_type_symbol
_atom_type_description
_atom_type_scat_dispersion_real
_atom_type_scat_dispersion_imag
_atom_type_scat_source
C C 0.0033 0.0016 'International Tables Vol C Tabl.1.1.4'
H H 0.0000 0.0000 'International Tables Vol C Tables 4.2.6.8 and 6.1.1.4'
N N 0.0061 0.0033 'International Tables Vol C Tables 4.2.6.8 and 6.1.1.4'
O O 0.0106 0.0060 'International Tables Vol C Tables 4.2.6.8 and 6.1.1.4'
S S 0.1246 0.1234 'International Tables Vol C Tables 4.2.6.8 and 6.1.1.4'

loop_
_geom_angle_atom_site_label_1
_geom_angle_atom_site_label_2
_geom_angle_atom_site_label_3
_geom_angle
C2 S1 C27 109.1(3)
C7 C2 C3 119.0(5)
C7 C2 S1 123.5(4)
C3 C2 S1 116.8(4)
C2 C3 C4 122.3(5)
C2 C3 H3 118.8
C4 C3 H3 118.8
C5 C4 C3 116.6(5)
C5 C4 C29 121.9(6)
C3 C4 C29 121.5(5)
C4 C5 C6 121.9(5)
C4 C5 H5 119.0
C6 C5 H5 119.0
C7 C6 C5 119.9(5)
C7 C6 S8 123.3(4)
C5 C6 S8 115.9(4)
C6 C7 C2 119.7(5)
C6 C7 O7 120.3(4)
C2 C7 O7 120.1(5)
C7 O7 C45 108.2(4)
C9 S8 C6 105.6(3)
C14 C9 C10 117.1(5)
C14 C9 S8 124.3(4)
C10 C9 S8 118.2(5)
C11 C10 C9 123.4(6)
C11 C10 H10 118.3
C9 C10 H10 118.3
C10 C11 C12 118.0(5)
C10 C11 C33 121.9(6)
C12 C11 C33 120.1(5)
C11 C12 C13 121.0(5)
C11 C12 H12 119.5
C13 C12 H12 119.5
C14 C13 C12 118.9(5)
C14 C13 S15 124.8(4)
C12 C13 S15 116.1(5)
C13 C14 O14 118.6(5)
C13 C14 C9 121.2(5)
O14 C14 C9 120.2(5)
C14 O14 C48 115.0(4)
C21 C16 C17 120.8(5)
C21 C16 S15 124.1(4)
C17 C16 S15 114.5(5)
C18 C17 C16 119.4(6)
C18 C17 H17 120.3
C16 C17 H17 120.3
C19 C18 C17 117.7(5)
C19 C18 C37 120.8(6)
C17 C18 C37 121.4(6)
C18 C19 C20 122.4(5)
C18 C19 H19 118.8
C20 C19 H19 118.8
C21 C20 C19 118.3(6)
C21 C20 S22 125.4(5)
C19 C20 S22 115.7(4)
C16 C21 C20 121.0(5)
C16 C21 O21 121.6(5)
C20 C21 O21 117.3(5)
C21 O21 C51 106.9(5)
C20 S22 C23 109.8(3)
C24 C23 C28 118.0(6)
C24 C23 S22 116.6(5)
C28 C23 S22 124.7(5)
C25 C24 C23 123.6(6)
C25 C24 H24 118.2
C23 C24 H24 118.2
C24 C25 C26 118.3(6)
C24 C25 C41 119.8(6)
C26 C25 C41 121.9(6)
C25 C26 C27 120.7(6)
C25 C26 H26 119.6
C27 C26 H26 119.6
C28 C27 C26 119.0(6)
C28 C27 S1 127.3(5)
C26 C27 S1 113.1(5)
C27 C28 O28 119.0(6)
C27 C28 C23 120.2(5)
O28 C28 C23 120.7(5)
C28 O28 C54 112.0(4)
C32 C29 C30 108.3(7)
C32 C29 C31 105.2(8)
C30 C29 C31 111.0(7)
C32 C29 C4 112.0(6)
C30 C29 C4 113.0(6)
C31 C29 C4 106.9(6)
C29 C30 H30A 109.5
C29 C30 H30B 109.5
H30A C30 H30B 109.5
C29 C30 H30C 109.5
H30A C30 H30C 109.5
H30B C30 H30C 109.5
C29 C31 H31A 109.5
C29 C31 H31B 109.5
H31A C31 H31B 109.5
C29 C31 H31C 109.5
H31A C31 H31C 109.5
H31B C31 H31C 109.5
C29 C32 H32A 109.5
C29 C32 H32B 109.5
H32A C32 H32B 109.5
C29 C32 H32C 109.5
H32A C32 H32C 109.5
H32B C32 H32C 109.5
C35 C33 C36 112.6(8)
C35 C33 C11 109.0(6)
C36 C33 C11 109.2(6)
C35 C33 C34 109.1(7)
C36 C33 C34 105.6(7)
C11 C33 C34 111.3(6)
C33 C34 H34A 109.5
C33 C34 H34B 109.5
H34A C34 H34B 109.5
C33 C34 H34C 109.5
H34A C34 H34C 109.5
H34B C34 H34C 109.5
C33 C35 H35A 109.5
C33 C35 H35B 109.5
H35A C35 H35B 109.5
C33 C35 H35C 109.5
H35A C35 H35C 109.5
H35B C35 H35C 109.5
C33 C36 H36A 109.5
C33 C36 H36B 109.5
H36A C36 H36B 109.5
C33 C36 H36C 109.5
H36A C36 H36C 109.5
H36B C36 H36C 109.5
C40 C37 C38 109.7(8)
C40 C37 C18 110.5(6)
C38 C37 C18 111.5(6)
C40 C37 C39 109.2(8)
C38 C37 C39 107.9(8)
C18 C37 C39 107.8(7)
C37 C38 H38A 109.5
C37 C38 H38B 109.5
H38A C38 H38B 109.5
C37 C38 H38C 109.5
H38A C38 H38C 109.5
H38B C38 H38C 109.5
C37 C39 H39A 109.5
C37 C39 H39B 109.5
H39A C39 H39B 109.5
C37 C39 H39C 109.5
H39A C39 H39C 109.5
H39B C39 H39C 109.5
C37 C40 H40A 109.5
C37 C40 H40B 109.5
H40A C40 H40B 109.5
C37 C40 H40C 109.5
H40A C40 H40C 109.5
H40B C40 H40C 109.5
C43 C41 C44 107.3(7)
C43 C41 C25 109.8(6)
C44 C41 C25 111.6(6)
C43 C41 C42 110.4(7)
C44 C41 C42 108.6(7)
C25 C41 C42 109.1(5)
C41 C42 H42A 109.5
C41 C42 H42B 109.5
H42A C42 H42B 109.5
C41 C42 H42C 109.5
H42A C42 H42C 109.5
H42B C42 H42C 109.5
C41 C43 H43A 109.5
C41 C43 H43B 109.5
H43A C43 H43B 109.5
C41 C43 H43C 109.5
H43A C43 H43C 109.5
H43B C43 H43C 109.5
C41 C44 H44A 109.5
C41 C44 H44B 109.5
H44A C44 H44B 109.5
C41 C44 H44C 109.5
H44A C44 H44C 109.5
H44B C44 H44C 109.5
O7 C45 C46 114.7(6)
O7 C45 H45A 108.6
C46 C45 H45A 108.6
O7 C45 H45B 108.6
C46 C45 H45B 108.6
H45A C45 H45B 107.6
O46 C46 O47 124.9(8)
O46 C46 C45 122.8(8)
O47 C46 C45 112.3(8)
C46 O47 H647 108.1(8)
O14 C48 C49 111.1(6)
O14 C48 H48A 109.4
C49 C48 H48A 109.4
O14 C48 H48B 109.4
C49 C48 H48B 109.4
H48A C48 H48B 108.0
O49' C49 N49' 118.9(11)
O49 C49 N49 118.5(15)
O49 C49 C48 126.8(14)
O49' C49 C48 119.3(10)
N49' C49 C48 120.3(8)
N49 C49 C48 112.6(10)
C49 N49 N50 123.4(15)
C49 N49 H49 118.3
N50 N49 H49 118.3
N49 N50 H50A 108.4(17)
N49 N50 H50B 109(2)
H50A N50 H50B 109(3)
C49 N49' N50' 122.8(13)
C49 N49' H49' 118.6
N50' N49' H49' 118.6
N49' N50' H50E 108.4(15)
N49' N50' H50F 107.0(14)
H50E N50' H50F 106(2)
O21 C51 C52 113.1(7)
O21 C51 H51A 109.0
C52 C51 H51A 109.0
O21 C51 H51B 109.0
C52 C51 H51B 109.0
H51A C51 H51B 107.8
O53 C52 O52 126.1(9)
O53 C52 C51 117.8(9)
O52 C52 C51 116.0(9)
C52 O53 H653 108.5(8)
O28 C54 C55 109.5(4)
O28 C54 H54A 109.8
C55 C54 H54A 109.8
O28 C54 H54B 109.8
C55 C54 H54B 109.8
H54A C54 H54B 108.2
O55 C55 N55 121.7(6)
O55 C55 C54 118.6(6)
N55 C55 C54 119.7(5)
C55 N55 N56 122.2(5)
C55 N55 H55 118.9
N56 N55 H55 118.9
N76 N75 H75A 109.9(8)
N76 N75 H75C 107.6(8)
H75A N75 H75C 109.5(7)
N75 N76 H76A 109.0(8)
N75 N76 H76B 109.0(8)
H76A N76 H76B 102.2(9)
N55 N56 H56A 108.4(6)
N55 N56 H56B 107.9(6)
H56A N56 H56B 107.2(7)
N81 N80 H80A 107.1(8)
N81 N80 H80B 105.9(10)
H80A N80 H80B 105.3(10)
N80 N81 H81A 104.7(12)
N80 N81 H81B 105.2(9)
H81A N81 H81B 105.0(11)
C13 S15 C16 106.7(3)

loop_
_geom_bond_atom_site_label_1
_geom_bond_atom_site_label_2
_geom_bond_distance
S1 C2 1.756(6)
S1 C27 1.771(6)
C2 C7 1.383(7)
C2 C3 1.383(7)
C3 C4 1.387(7)
C3 H3 0.9300
C4 C5 1.367(7)
C4 C29 1.525(8)
C5 C6 1.394(8)
C5 H5 0.9300
C6 C7 1.360(7)
C6 S8 1.777(5)
C7 O7 1.397(6)
O7 C45 1.445(8)
S8 C9 1.740(6)
C9 C14 1.393(8)
C9 C10 1.406(7)
C10 C11 1.357(8)
C10 H10 0.9300
C11 C12 1.377(8)
C11 C33 1.528(7)
C12 C13 1.416(7)
C12 H12 0.9300
C13 C14 1.373(8)
C13 S15 1.755(6)
C14 O14 1.395(6)
O14 C48 1.415(7)
C16 C21 1.328(8)
C16 C17 1.430(8)
C16 S15 1.771(6)
C17 C18 1.396(8)
C17 H17 0.9300
C18 C19 1.380(8)
C18 C37 1.517(8)
C19 C20 1.398(7)
C19 H19 0.9300
C20 C21 1.390(7)
C20 S22 1.761(6)
C21 O21 1.412(6)
O21 C51 1.461(9)
S22 C23 1.764(6)
C23 C24 1.372(8)
C23 C28 1.396(8)
C24 C25 1.347(8)
C24 H24 0.9300
C25 C26 1.356(8)
C25 C41 1.538(8)
C26 C27 1.422(7)
C26 H26 0.9300
C27 C28 1.358(7)
C28 O28 1.377(6)
O28 C54 1.453(5)
C29 C32 1.491(11)
C29 C30 1.497(9)
C29 C31 1.515(11)
C30 H30A 0.9600
C30 H30B 0.9600
C30 H30C 0.9600
C31 H31A 0.9600
C31 H31B 0.9600
C31 H31C 0.9600
C32 H32A 0.9600
C32 H32B 0.9600
C32 H32C 0.9600
C33 C35 1.483(10)
C33 C36 1.513(11)
C33 C34 1.526(10)
C34 H34A 0.9600
C34 H34B 0.9600
C34 H34C 0.9600
C35 H35A 0.9600
C35 H35B 0.9600
C35 H35C 0.9600
C36 H36A 0.9600
C36 H36B 0.9600
C36 H36C 0.9600
C37 C40 1.481(10)
C37 C38 1.483(12)
C37 C39 1.517(12)
C38 H38A 0.9600
C38 H38B 0.9600
C38 H38C 0.9600
C39 H39A 0.9600
C39 H39B 0.9600
C39 H39C 0.9600
C40 H40A 0.9600
C40 H40B 0.9600
C40 H40C 0.9600
C41 C43 1.478(10)
C41 C44 1.495(9)
C41 C42 1.575(9)
C42 H42A 0.9600
C42 H42B 0.9600
C42 H42C 0.9600
C43 H43A 0.9600
C43 H43B 0.9600
C43 H43C 0.9600
C44 H44A 0.9600
C44 H44B 0.9600
C44 H44C 0.9600
C45 C46 1.503(10)
C45 H45A 0.9700
C45 H45B 0.9700
C46 O46 1.209(9)
C46 O47 1.248(8)
O47 H647 0.847(6)
C48 C49 1.473(9)
C48 H48A 0.9700
C48 H48B 0.9700
C49 O49 1.242(13)
C49 O49' 1.267(10)
C49 N49' 1.268(11)
C49 N49 1.309(12)
N49 N50 1.393(14)
N49 H49 0.8600
N50 H50A 0.90(2)
N50 H50B 0.88(3)
N49' N50' 1.399(12)
N49' H49' 0.8600
N50' H50E 0.90(2)
N50' H50F 0.920(19)
C51 C52 1.521(11)
C51 H51A 0.9700
C51 H51B 0.9700
C52 O53 1.219(9)
C52 O52 1.217(10)
O53 H653 0.887(6)
C54 C55 1.461(8)
C54 H54A 0.9700
C54 H54B 0.9700
C55 O55 1.242(6)
C55 N55 1.299(7)
N55 N56 1.388(7)
N55 H55 0.8600
N75 N76 1.408(7)
N75 H75A 0.875(8)
N75 H75C 0.905(7)
N76 H76A 0.921(9)
N76 H76B 0.946(10)
N56 H56A 0.895(6)
N56 H56B 0.911(7)
N80 N81 1.414(12)
N80 H80A 0.910(7)
N80 H80B 0.919(10)
N81 H81A 0.920(11)
N81 H81B 0.912(9)

loop_
_geom_torsion_atom_site_label_1
_geom_torsion_atom_site_label_2
_geom_torsion_atom_site_label_3
_geom_torsion_atom_site_label_4
_geom_torsion
C27 S1 C2 C7 -65.1(5)
C27 S1 C2 C3 124.3(5)
C7 C2 C3 C4 -3.3(9)
S1 C2 C3 C4 167.7(5)
C2 C3 C4 C5 8.3(9)
C2 C3 C4 C29 -173.1(6)
C3 C4 C5 C6 -6.2(9)
C29 C4 C5 C6 175.2(6)
C4 C5 C6 C7 -0.8(9)
C4 C5 C6 S8 -170.5(5)
C5 C6 C7 C2 6.1(9)
S8 C6 C7 C2 175.0(4)
C5 C6 C7 O7 -173.7(5)
S8 C6 C7 O7 -4.8(8)
C3 C2 C7 C6 -4.0(8)
S1 C2 C7 C6 -174.4(5)
C3 C2 C7 O7 175.8(5)
S1 C2 C7 O7 5.4(8)
C6 C7 O7 C45 88.7(6)
C2 C7 O7 C45 -91.1(6)
C7 C6 S8 C9 55.5(6)
C5 C6 S8 C9 -135.2(5)
C6 S8 C9 C14 58.1(5)
C6 S8 C9 C10 -128.8(5)
C14 C9 C10 C11 -0.2(8)
S8 C9 C10 C11 -173.8(5)
C9 C10 C11 C12 -4.7(9)
C9 C10 C11 C33 177.7(6)
C10 C11 C12 C13 6.6(9)
C33 C11 C12 C13 -175.8(6)
C11 C12 C13 C14 -3.7(9)
C11 C12 C13 S15 171.7(5)
C12 C13 C14 O14 178.8(5)
S15 C13 C14 O14 3.8(8)
C12 C13 C14 C9 -1.3(8)
S15 C13 C14 C9 -176.3(4)
C10 C9 C14 C13 3.2(8)
S8 C9 C14 C13 176.4(4)
C10 C9 C14 O14 -176.9(5)
S8 C9 C14 O14 -3.7(8)
C13 C14 O14 C48 -108.3(6)
C9 C14 O14 C48 71.8(7)
C21 C16 C17 C18 1.1(9)
S15 C16 C17 C18 172.8(5)
C16 C17 C18 C19 3.4(9)
C16 C17 C18 C37 -174.8(6)
C17 C18 C19 C20 -3.8(9)
C37 C18 C19 C20 174.4(6)
C18 C19 C20 C21 -0.1(9)
C18 C19 C20 S22 -171.8(5)
C17 C16 C21 C20 -5.3(9)
S15 C16 C21 C20 -176.2(5)
C17 C16 C21 O21 172.6(5)
S15 C16 C21 O21 1.7(9)
C19 C20 C21 C16 4.8(9)
S22 C20 C21 C16 175.5(5)
C19 C20 C21 O21 -173.1(5)
S22 C20 C21 O21 -2.4(8)
C16 C21 O21 C51 -90.3(7)
C20 C21 O21 C51 87.6(6)
C21 C20 S22 C23 59.8(6)
C19 C20 S22 C23 -129.3(5)
C20 S22 C23 C24 -150.4(4)
C20 S22 C23 C28 39.5(5)
C28 C23 C24 C25 0.4(8)
S22 C23 C24 C25 -170.4(4)
C23 C24 C25 C26 -3.6(8)
C23 C24 C25 C41 175.8(5)
C24 C25 C26 C27 3.8(7)
C41 C25 C26 C27 -175.6(5)
C25 C26 C27 C28 -1.0(7)
C25 C26 C27 S1 170.5(4)
C2 S1 C27 C28 -35.7(5)
C2 S1 C27 C26 153.7(4)
C26 C27 C28 O28 -179.8(4)
S1 C27 C28 O28 10.1(7)
C26 C27 C28 C23 -2.2(7)
S1 C27 C28 C23 -172.4(4)
C24 C23 C28 C27 2.5(7)
S22 C23 C28 C27 172.5(4)
C24 C23 C28 O28 -180.0(4)
S22 C23 C28 O28 -10.0(7)
C27 C28 O28 C54 -92.9(5)
C23 C28 O28 C54 89.5(6)
C5 C4 C29 C32 35.1(10)
C3 C4 C29 C32 -143.4(8)
C5 C4 C29 C30 157.8(7)
C3 C4 C29 C30 -20.7(10)
C5 C4 C29 C31 -79.7(9)
C3 C4 C29 C31 101.8(8)
C10 C11 C33 C35 -117.1(8)
C12 C11 C33 C35 65.3(9)
C10 C11 C33 C36 119.5(8)
C12 C11 C33 C36 -58.1(9)
C10 C11 C33 C34 3.3(9)
C12 C11 C33 C34 -174.3(6)
C19 C18 C37 C40 57.9(11)
C17 C18 C37 C40 -123.9(8)
C19 C18 C37 C38 -179.7(8)
C17 C18 C37 C38 -1.6(11)
C19 C18 C37 C39 -61.4(9)
C17 C18 C37 C39 116.7(8)
C24 C25 C41 C43 -56.0(8)
C26 C25 C41 C43 123.4(7)
C24 C25 C41 C44 -174.8(6)
C26 C25 C41 C44 4.6(8)
C24 C25 C41 C42 65.2(8)
C26 C25 C41 C42 -115.4(7)
C7 O7 C45 C46 -168.6(6)
O7 C45 C46 O46 -0.1(12)
O7 C45 C46 O47 178.1(7)
C14 O14 C48 C49 116.9(6)
O14 C48 C49 O49 56(2)
O14 C48 C49 O49' 60.4(11)
O14 C48 C49 N49' -105.4(12)
O14 C48 C49 N49 -140.6(11)
O49 C49 N49 N50 -18(3)
C48 C49 N49 N50 176.9(17)
O49' C49 N49' N50' 6(2)
C48 C49 N49' N50' 171.4(12)
C21 O21 C51 C52 172.4(6)
O21 C51 C52 O53 -19.0(12)
O21 C51 C52 O52 163.7(8)
C28 O28 C54 C55 179.4(5)
O28 C54 C55 O55 -179.4(6)
O28 C54 C55 N55 -1.4(8)
O55 C55 N55 N56 4.9(11)
C54 C55 N55 N56 -173.1(6)
C14 C13 S15 C16 -56.5(6)
C12 C13 S15 C16 128.4(5)
C21 C16 S15 C13 -58.5(6)
C17 C16 S15 C13 130.1(5)
